data_9002412
loop_
_publ_author_name
'Brigatti, M. F.'
'Lugli, C.'
'Poppi, L.'
'Foord, E. E.'
'Kile, D. E.'

_publ_section_title
;
 Crystal chemical variations in Li- and Fe-rich micas from
 Pikes Peak batholith (central Colorado)
 Sample: 55a
;
_journal_name_full 'American Mineralogist'
_journal_page_first 1275
_journal_page_last 1286
_journal_volume 85
_journal_year 2000
_chemical_formula_sum
;Al1.7 F1.626 Fe0.589 H0.206 K0.94 Li1.129 Mg0.007 Mn0.038 Na0.002 O10.374
 Rb0.006 Si3.412
;
_chemical_name_mineral Polylithionite
_space_group_IT_number 5
_symmetry_space_group_name_Hall 'C 2y'
_symmetry_space_group_name_H-M 'C 1 2 1'
_cell_angle_alpha 90
_cell_angle_beta 100.70
_cell_angle_gamma 90
_cell_formula_units_Z 2
_cell_length_a 5.270
_cell_length_b 9.092
_cell_length_c 10.080
_cell_volume 474.584
_database_code_amcsd 0002497
_exptl_crystal_density_diffrn 2.933
_cod_original_formula_sum
;Si3.412 Al1.7 Li1.129 Fe.589 Mg.007 Mn.038 Na.002 Rb.006 K.94 O10.374 F1.626
 H.206
;
_cod_database_code 9002412

loop_
_space_group_symop_operation_xyz
x,y,z
1/2+x,1/2+y,z
-x,y,-z
1/2-x,1/2+y,-z

loop_
_atom_site_aniso_label
_atom_site_aniso_U_11
_atom_site_aniso_U_22
_atom_site_aniso_U_33
_atom_site_aniso_U_12
_atom_site_aniso_U_13
_atom_site_aniso_U_23
SiT1 0.00747 0.00760 0.00823 0.00025 0.00139 -0.00051
AlT1 0.00747 0.00760 0.00823 0.00025 0.00139 -0.00051
SiT11 0.00874 0.00773 0.00887 0.00038 0.00076 -0.00026
AlT11 0.00874 0.00773 0.00887 0.00038 0.00076 -0.00026
LiM1 0.00975 0.00747 0.01241 0.00000 0.00279 0.00000
AlM1 0.00975 0.00747 0.01241 0.00000 0.00279 0.00000
FeM1 0.00975 0.00747 0.01241 0.00000 0.00279 0.00000
LiM2 0.00836 0.00925 0.00684 0.00000 0.00025 0.00000
AlM2 0.00836 0.00925 0.00684 0.00000 0.00025 0.00000
LiM3 0.00608 0.00848 0.01140 0.00000 0.00000 0.00000
MgM3 0.00608 0.00848 0.01140 0.00000 0.00000 0.00000
FeM3 0.00608 0.00848 0.01140 0.00000 0.00000 0.00000
MnM3 0.00608 0.00848 0.01140 0.00000 0.00000 0.00000
NaA 0.02596 0.02495 0.02508 0.00000 0.00367 0.00000
RbA 0.02596 0.02495 0.02508 0.00000 0.00367 0.00000
KA 0.02596 0.02495 0.02508 0.00000 0.00367 0.00000
O1 0.02913 0.01520 0.01520 0.00127 -0.00038 -0.00253
O2 0.01773 0.02786 0.01266 -0.00760 0.00228 -0.00228
O22 0.01773 0.02280 0.01266 0.00621 0.00076 0.00051
O3 0.01393 0.01266 0.01140 0.00089 0.00076 -0.00127
O33m 0.01178 0.01495 0.01140 0.00101 0.00215 -0.00026
F4 0.00747 0.00696 0.00659 -0.00139 0.00127 0.00190
O4 0.00747 0.00696 0.00659 -0.00139 0.00127 0.00190
O-H4 0.00747 0.00696 0.00659 -0.00139 0.00127 0.00190

loop_
_atom_site_label
_atom_site_fract_x
_atom_site_fract_y
_atom_site_fract_z
_atom_site_occupancy
_atom_site_type_symbol
_atom_site_attached_hydrogens
SiT1 0.07570 0.16870 0.22890 0.85300 Si 0
AlT1 0.07570 0.16870 0.22890 0.14700 Al 0
SiT11 0.58540 0.33220 0.22870 0.85300 Si 0
AlT11 0.58540 0.33220 0.22870 0.14700 Al 0
LiM1 0.00000 0.99200 0.50000 0.41200 Li 0
AlM1 0.00000 0.99200 0.50000 0.12300 Al 0
FeM1 0.00000 0.99200 0.50000 0.34000 Fe 0
LiM2 0.00000 0.32270 0.50000 0.01100 Li 0
AlM2 0.00000 0.32270 0.50000 0.98900 Al 0
LiM3 0.50000 0.16120 0.50000 0.70600 Li 0
MgM3 0.50000 0.16120 0.50000 0.00700 Mg 0
FeM3 0.50000 0.16120 0.50000 0.24900 Fe 0
MnM3 0.50000 0.16120 0.50000 0.03800 Mn 0
NaA 0.00000 0.50145 0.00000 0.00200 Na 0
RbA 0.00000 0.50145 0.00000 0.00600 Rb 0
KA 0.00000 0.50145 0.00000 0.94000 K 0
O1 0.03940 0.99990 0.17130 1.00000 O 0
O2 0.32100 0.23960 0.17240 1.00000 O 0
O22 0.81410 0.25950 0.15890 1.00000 O 0
O3 0.11570 0.17340 0.39360 1.00000 O 0
O33m 0.66160 0.32640 0.39230 1.00000 O 0
F4 0.10930 0.47190 0.39800 0.81300 F 0
O4 0.10930 0.47190 0.39800 0.08400 O 0
O-H4 0.10930 0.47190 0.39800 0.10300 O 1

loop_
_cod_changelog_entry_id
_cod_changelog_entry_author
_cod_changelog_entry_date
_cod_changelog_entry_text
1
;cod-tools version 3.8.0
Id: cif_guess_AMCSD_atom_types 9581 2023-05-17 12:35:41Z saulius
;
2023-05-18T11:37:13+03:00
;Derived atom types and hydrogen counts
from atom names that follow the AMCSD naming convention
(Wat == water, O-H == hydroxyl).
;
2
;cod-tools version 3.10.1
Id: cif_fix_AMCSD_aniso_labels 10200 2024-08-01 14:09:44Z saulius
;
2024-08-02T12:20:19+03:00
;Changed the following '_atom_site_aniso_label' values:
'OH4' -> 'O-H4'
;

loop_
_cod_related_entry_id
_cod_related_entry_database
_cod_related_entry_code
1 AMCSD 0002497
